data_1559492
loop_
_publ_author_name
'Karen, P.'
'Fjellvag, H.'
'Kjekshus, A.'
'Andresen, A. F.'

_publ_section_title
;
 On the Phase Relations and Structural and Magnetic Properties of the
 Stable Manganese Carbides Mn23C6, Mn5C2 and Mn7C3
;
_journal_name_full 'Acta Chemica Scandinavica'
_journal_page_first 549
_journal_page_last 557
_journal_paper_doi 10.3891/acta.chem.scand.45-0549
_journal_volume 45
_journal_year 1991
_chemical_formula_sum 'C3 Mn7'
_chemical_formula_weight 420.598
_chemical_name_common
;
Mn7C3
;
_space_group_IT_number 62
_space_group_name_Hall '-P 2ac 2n'
_space_group_name_H-M_alt 'P n m a'
_symmetry_cell_setting orthorhombic
_symmetry_Int_Tables_number 62
_symmetry_space_group_name_Hall '-P 2ac 2n'
_symmetry_space_group_name_H-M 'P n m a'
_cell_angle_alpha 90.
_cell_angle_beta 90.
_cell_angle_gamma 90.
_cell_formula_units_Z 4
_cell_length_a 4.5430(4)
_cell_length_b 6.9544(7)
_cell_length_c 11.973(1)
_cell_volume 378.27(6)
_diffrn_ambient_temperature 298
_diffrn_radiation_probe neutron
_diffrn_radiation_wavelength 1.877
_exptl_crystal_density_diffrn 7.386
_pd_proc_ls_prof_R_factor 0.10
_refine_ls_R_I_factor 0.10
_cod_data_source_file Acta-Chem-Scand-1991-45-549-1.cif
_cod_data_source_block 1
_cod_depositor_comments
;
No thermal parameters, U values arbitrarily set to 0.02
No more details about the Rietveld refinements
;
_cod_database_code 1559492

loop_
_space_group_symop_id
_space_group_symop_operation_xyz
1 x,y,z
2 1/2-x,-y,1/2+z
3 1/2+x,1/2-y,1/2-z
4 -x,1/2+y,-z
5 -x,-y,-z
6 1/2+x,y,1/2-z
7 1/2-x,1/2+y,1/2+z
8 x,1/2-y,z

loop_
_atom_site_label
_atom_site_type_symbol
_atom_site_thermal_displace_type
_atom_site_fract_x
_atom_site_fract_y
_atom_site_fract_z
_atom_site_occupancy
_atom_site_U_iso_or_equiv
_atom_site_calc_flag
_atom_site_refinement_flags
_atom_site_disorder_assembly
_atom_site_disorder_group
Mn1 Mn Uiso 0.260(4) 0.050(5) 0.015(3) 1.000 0.0200 . . . .
Mn2 Mn Uiso 0.059(4) 0.080(3) 0.804(3) 1.000 0.0200 . . . .
Mn3 Mn Uiso 0.275(6) 0.25000 0.182(4) 1.000 0.0200 . . . .
Mn4 Mn Uiso 0.280(6) 0.25000 0.420(5) 1.000 0.0200 . . . .
Mn5 Mn Uiso 0.097(8) 0.25000 0.640(4) 1.000 0.0200 . . . .
C1 C Uiso 0.041(2) 0.0380(10) 0.3540(10) 1.000 0.0200 . . . .
C2 C Uiso 0.456(4) 0.25000 0.556(3) 1.000 0.0200 . . . .

loop_
_geom_angle_atom_site_label_1
_geom_angle_atom_site_label_2
_geom_angle_atom_site_label_3
_geom_angle
_geom_angle_site_symmetry_1
_geom_angle_site_symmetry_2
_geom_angle_site_symmetry_3
_geom_angle_publ_flag
C1 Mn1 C2 96.1(15) 2_554 . 2_554 yes
C1 Mn1 C2 95.6(17) 2_554 . 3_455 yes
C1 Mn1 C1 113.9(10) 2_554 . 6_555 yes
C2 Mn1 C2 113.0(11) 2_554 . 3_455 yes
C1 Mn1 C2 93.7(16) 6_555 . 2_554 yes
C1 Mn1 C2 138.0(19) 6_555 . 3_455 yes
C1 Mn2 C2 100.8(15) 2_555 . 3_456 yes
C1 Mn2 C1 107.0(12) 2_555 . 5_556 yes
C1 Mn2 C2 152.2(12) 5_556 . 3_456 yes
C1 Mn3 C1 97.9(14) 3_555 . 6_555 yes
C1 Mn4 C2 126.6(18) . . . yes
C1 Mn4 C1 95.3(18) . . 8_555 yes
C1 Mn4 C2 126.6(18) 8_555 . . yes
C1 Mn5 C2 105.8(12) 4_556 . . yes
C1 Mn5 C2 105.8(12) 5_556 . . yes
C1 Mn5 C1 145.0(19) 4_556 . 5_556 yes
Mn2 C1 Mn4 86.0(11) 2_554 . . yes
Mn1 C1 Mn4 68.7(16) 2_555 . . yes
Mn3 C1 Mn4 82.3(11) 3_455 . . yes
Mn4 C1 Mn5 148.7(18) . . 4_546 yes
Mn2 C1 Mn4 139.4(18) 5_556 . . yes
Mn1 C1 Mn4 90.3(17) 6_455 . . yes
Mn1 C1 Mn2 77.6(12) 2_555 . 2_554 yes
Mn2 C1 Mn3 140.7(15) 2_554 . 3_455 yes
Mn2 C1 Mn5 83.9(12) 2_554 . 4_546 yes
Mn2 C1 Mn2 77.1(11) 2_554 . 5_556 yes
Mn1 C1 Mn2 142.2(14) 6_455 . 2_554 yes
Mn1 C1 Mn3 130.7(17) 2_555 . 3_455 yes
Mn1 C1 Mn5 80.1(15) 2_555 . 4_546 yes
Mn1 C1 Mn2 139.5(11) 2_555 . 5_556 yes
Mn1 C1 Mn1 66.1(11) 2_555 . 6_455 yes
Mn3 C1 Mn5 122.9(12) 3_455 . 4_546 yes
Mn2 C1 Mn3 87.9(14) 5_556 . 3_455 yes
Mn1 C1 Mn3 75.5(16) 6_455 . 3_455 yes
Mn2 C1 Mn5 66.2(15) 5_556 . 4_546 yes
Mn1 C1 Mn5 79.9(16) 6_455 . 4_546 yes
Mn1 C1 Mn2 125.1(11) 6_455 . 5_556 yes
Mn4 C2 Mn5 96(2) . . . yes
Mn1 C2 Mn4 68.3(11) 2_555 . . yes
Mn1 C2 Mn4 85.9(17) 3_555 . . yes
Mn2 C2 Mn4 144.4(9) 3_556 . . yes
Mn1 C2 Mn4 85.9(17) 6_555 . . yes
Mn2 C2 Mn4 144.4(9) 6_556 . . yes
Mn1 C2 Mn4 68.3(11) 7_555 . . yes
Mn1 C2 Mn5 75.8(10) 2_555 . . yes
Mn1 C2 Mn5 139.4(9) 3_555 . . yes
Mn2 C2 Mn5 76.8(17) 3_556 . . yes
Mn1 C2 Mn5 139.4(9) 6_555 . . yes
Mn2 C2 Mn5 76.8(17) 6_556 . . yes
Mn1 C2 Mn5 75.8(10) 7_555 . . yes
Mn1 C2 Mn1 140(2) 2_555 . 3_555 yes
Mn1 C2 Mn2 139.1(19) 2_555 . 3_556 yes
Mn1 C2 Mn1 67.1(10) 2_555 . 6_555 yes
Mn1 C2 Mn2 76.2(11) 2_555 . 6_556 yes
Mn1 C2 Mn1 124.5(13) 2_555 . 7_555 yes
Mn1 C2 Mn2 78.9(13) 3_555 . 3_556 yes
Mn1 C2 Mn1 81.2(14) 3_555 . 6_555 yes
Mn1 C2 Mn2 122.6(14) 3_555 . 6_556 yes
Mn1 C2 Mn1 67.1(10) 3_555 . 7_555 yes
Mn1 C2 Mn2 122.6(14) 6_555 . 3_556 yes
Mn2 C2 Mn2 68.4(15) 3_556 . 6_556 yes
Mn1 C2 Mn2 76.2(11) 7_555 . 3_556 yes
Mn1 C2 Mn2 78.9(13) 6_555 . 6_556 yes
Mn1 C2 Mn1 140(2) 6_555 . 7_555 yes
Mn1 C2 Mn2 139.1(19) 7_555 . 6_556 yes

loop_
_geom_bond_atom_site_label_1
_geom_bond_atom_site_label_2
_geom_bond_distance
_geom_bond_site_symmetry_1
_geom_bond_site_symmetry_2
_geom_bond_publ_flag
Mn1 C1 2.22(4) . 2_554 yes
Mn1 C2 2.36(3) . 2_554 yes
Mn1 C2 2.14(3) . 3_455 yes
Mn1 C1 2.02(3) . 6_555 yes
Mn2 C1 2.08(2) . 2_555 yes
Mn2 C2 2.10(4) . 3_456 yes
Mn2 C1 2.11(4) . 5_556 yes
Mn3 C1 1.95(2) . 3_555 yes
Mn3 C1 1.95(2) . 6_555 yes
Mn4 C1 1.99(3) . . yes
Mn4 C2 1.81(6) . . yes
Mn4 C1 1.99(3) . 8_555 yes
Mn5 C2 1.92(5) . . yes
Mn5 C1 2.100(13) . 4_556 yes
Mn5 C1 2.100(13) . 5_556 yes

loop_
_geom_torsion_atom_site_label_1
_geom_torsion_atom_site_label_2
_geom_torsion_atom_site_label_3
_geom_torsion_atom_site_label_4
_geom_torsion
_geom_torsion_site_symmetry_1
_geom_torsion_site_symmetry_2
_geom_torsion_site_symmetry_3
_geom_torsion_site_symmetry_4
_geom_torsion_publ_flag
C2 Mn4 C1 Mn2 -84(2) . . . 2_554 no
C2 Mn4 C1 Mn1 -6(2) . . . 2_555 no
C2 Mn4 C1 Mn2 -149(2) . . . 5_556 no
C2 Mn4 C1 Mn1 58(2) . . . 6_455 no
C1 Mn4 C2 Mn5 -67(2) . . . . no
C1 Mn4 C2 Mn1 5.4(19) . . . 2_555 no
C1 Mn4 C2 Mn1 154(2) . . . 3_555 no
C1 Mn4 C2 Mn2 -141.9(19) . . . 3_556 no
C1 Mn4 C2 Mn1 72(2) . . . 6_555 no
C1 Mn4 C2 Mn2 8(4) . . . 6_556 no
C1 Mn4 C2 Mn1 -139(3) . . . 7_555 no
C2 Mn5 C1 Mn2 117(2) . . 5_556 . no
